data_4335692
loop_
_publ_author_name
'Joseph DePasquale'
'Ismael Nieto'
'Lauren E. Reuther'
'Corey J. Herbst-Gervasoni'
'Jared J. Paul'
'Vadym Mochalin'
'Matthias Zeller'
'Christine M. Thomas'
'Anthony W. Addison'
'Elizabeth T. Papish'

_publ_contact_author_address
;3141 Chestnut St.
Drexel University
Philadelphia PA 19104 
;
_publ_contact_author_email ep322@drexel.edu
_publ_contact_author_name 'Elizabeth T. Papish'
_publ_contact_author_phone 215-895-2666
_publ_section_title
;
 Iridium Dihydroxybipyridine Complexes Show That Ligand Deprotonation
 Dramatically Speeds Rates of Catalytic Water Oxidation
;
_journal_name_full 'Inorganic Chemistry'
_journal_page_first 9175
_journal_page_last 9183
_journal_paper_doi 10.1021/ic302448d
_journal_volume 52
_journal_year 2013
_chemical_formula_sum 'C21 H27 Cl2 Ir N2 O3'
_chemical_formula_weight 618.55
_chemical_name_systematic
; 
 ? 
;
_space_group_IT_number 62
_symmetry_cell_setting orthorhombic
_symmetry_space_group_name_Hall '-P 2ac 2n'
_symmetry_space_group_name_H-M 'P n m a'
_atom_sites_solution_hydrogens geom
_atom_sites_solution_primary direct
_atom_sites_solution_secondary difmap
_audit_creation_method SHELXL-97
_cell_angle_alpha 90.00
_cell_angle_beta 90.00
_cell_angle_gamma 90.00
_cell_formula_units_Z 4
_cell_length_a 14.595(4)
_cell_length_b 12.004(4)
_cell_length_c 12.727(4)
_cell_measurement_reflns_used 9902
_cell_measurement_temperature 100(2)
_cell_measurement_theta_max 31.14
_cell_measurement_theta_min 2.33
_cell_volume 2229.7(12)
_computing_cell_refinement 'Apex2 v2011.2-0'
_computing_data_collection 'Apex2 v2011.2-0 (Bruker, 2011)'
_computing_data_reduction 'Apex2 v2011.2-0'
_computing_molecular_graphics 'SHELXTL 6.14'
_computing_publication_material 'SHELXTL 6.14'
_computing_structure_refinement 'SHELXTL 6.14'
_computing_structure_solution 'SHELXTL 6.14 (Bruker, 2000-2003; Sheldrick, 2008)'
_diffrn_ambient_temperature 100(2)
_diffrn_measured_fraction_theta_full 0.999
_diffrn_measured_fraction_theta_max 0.960
_diffrn_measurement_device_type 'Bruker AXS SMART APEX CCD diffractometer'
_diffrn_measurement_method '\w scans'
_diffrn_radiation_monochromator graphite
_diffrn_radiation_source 'fine-focus sealed tube'
_diffrn_radiation_type MoK\a
_diffrn_radiation_wavelength 0.71073
_diffrn_reflns_av_R_equivalents 0.0363
_diffrn_reflns_av_sigmaI/netI 0.0156
_diffrn_reflns_limit_h_max 20
_diffrn_reflns_limit_h_min -20
_diffrn_reflns_limit_k_max 16
_diffrn_reflns_limit_k_min -16
_diffrn_reflns_limit_l_max 18
_diffrn_reflns_limit_l_min -18
_diffrn_reflns_number 47280
_diffrn_reflns_theta_full 28.00
_diffrn_reflns_theta_max 31.43
_diffrn_reflns_theta_min 2.12
_diffrn_standards_number 0
_exptl_absorpt_coefficient_mu 6.251
_exptl_absorpt_correction_T_max 0.7463
_exptl_absorpt_correction_T_min 0.4170
_exptl_absorpt_correction_type multi-scan
_exptl_absorpt_process_details 'Apex2  v2011.2-0 (Bruker, 2011)'
_exptl_crystal_colour yellow
_exptl_crystal_density_diffrn 1.842
_exptl_crystal_description plate
_exptl_crystal_F_000 1208
_exptl_crystal_size_max 0.45
_exptl_crystal_size_mid 0.31
_exptl_crystal_size_min 0.11
_refine_diff_density_max 1.111
_refine_diff_density_min -1.418
_refine_diff_density_rms 0.101
_refine_ls_extinction_method none
_refine_ls_goodness_of_fit_ref 1.086
_refine_ls_hydrogen_treatment constr
_refine_ls_matrix_type full
_refine_ls_number_parameters 164
_refine_ls_number_reflns 3700
_refine_ls_number_restraints 2
_refine_ls_restrained_S_all 1.085
_refine_ls_R_factor_all 0.0175
_refine_ls_R_factor_gt 0.0161
_refine_ls_shift/su_max 0.001
_refine_ls_shift/su_mean 0.000
_refine_ls_structure_factor_coef Fsqd
_refine_ls_weighting_details 'calc w=1/[\s^2^(Fo^2^)+(0.0189P)^2^+2.2744P] where P=(Fo^2^+2Fc^2^)/3'
_refine_ls_weighting_scheme calc
_refine_ls_wR_factor_gt 0.0394
_refine_ls_wR_factor_ref 0.0407
_reflns_number_gt 3522
_reflns_number_total 3700
_reflns_threshold_expression I>2\s(I)
_cod_data_source_file ic302448d_si_002_2.cif
_cod_data_source_block complex2_11mz157_0m
_cod_original_cell_volume 2230.0(11)
_cod_database_code 4335692

loop_
_symmetry_equiv_pos_as_xyz
'x, y, z'
'-x+1/2, -y, z+1/2'
'-x, y+1/2, -z'
'x+1/2, -y+1/2, -z+1/2'
'-x, -y, -z'
'x-1/2, y, -z-1/2'
'x, -y-1/2, z'
'-x-1/2, y-1/2, z-1/2'

loop_
_atom_site_label
_atom_site_type_symbol
_atom_site_fract_x
_atom_site_fract_y
_atom_site_fract_z
_atom_site_U_iso_or_equiv
_atom_site_adp_type
_atom_site_occupancy
_atom_site_symmetry_multiplicity
_atom_site_calc_flag
_atom_site_refinement_flags
_atom_site_disorder_assembly
_atom_site_disorder_group
C1 C 0.31308(11) 0.03227(13) 0.35465(13) 0.0156(3) Uani 1 1 d . . .
C2 C 0.27082(12) -0.03699(14) 0.42882(14) 0.0185(3) Uani 1 1 d . . .
H2 H 0.2667 -0.1150 0.4171 0.022 Uiso 1 1 calc R . .
C3 C 0.23530(12) 0.00949(14) 0.51885(13) 0.0187(3) Uani 1 1 d . . .
H3 H 0.2088 -0.0365 0.5714 0.022 Uiso 1 1 calc R . .
C4 C 0.23853(11) 0.12479(14) 0.53224(13) 0.0178(3) Uani 1 1 d . . .
H4 H 0.2125 0.1586 0.5928 0.021 Uiso 1 1 calc R . .
C5 C 0.28026(10) 0.18874(13) 0.45591(12) 0.0132(3) Uani 1 1 d . . .
C6 C 0.51013(12) 0.18929(19) 0.17852(15) 0.0259(4) Uani 1 1 d . . .
C7 C 0.52915(12) 0.15358(17) 0.28298(14) 0.0212(3) Uani 1 1 d . . .
C8 C 0.53561(16) 0.2500 0.34931(19) 0.0174(4) Uani 1 2 d S . .
C9 C 0.49896(15) 0.1170(3) 0.08394(19) 0.0460(7) Uani 1 1 d . . .
H9A H 0.5575 0.1116 0.0467 0.069 Uiso 1 1 calc R . .
H9B H 0.4527 0.1494 0.0372 0.069 Uiso 1 1 calc R . .
H9C H 0.4793 0.0425 0.1058 0.069 Uiso 1 1 calc R . .
C10 C 0.54611(16) 0.03734(18) 0.3194(2) 0.0397(6) Uani 1 1 d . . .
H10A H 0.5234 -0.0152 0.2665 0.060 Uiso 1 1 calc R . .
H10B H 0.5141 0.0248 0.3860 0.060 Uiso 1 1 calc R . .
H10C H 0.6120 0.0260 0.3294 0.060 Uiso 1 1 calc R . .
C11 C 0.55735(19) 0.2500 0.4642(2) 0.0276(6) Uani 1 2 d S . .
H11A H 0.6228 0.2355 0.4742 0.041 Uiso 0.50 1 calc PR . .
H11B H 0.5216 0.1918 0.4994 0.041 Uiso 0.50 1 calc PR . .
H11C H 0.5418 0.3227 0.4944 0.041 Uiso 0.50 1 calc PR . .
Cl1 Cl 0.27794(4) 0.2500 0.15385(4) 0.01404(9) Uani 1 2 d S . .
Cl2 Cl 0.11472(5) 0.2500 0.76010(5) 0.02142(11) Uani 1 2 d S . .
Ir1 Ir 0.402210(5) 0.2500 0.279129(6) 0.01132(3) Uani 1 2 d S . .
N1 N 0.32076(9) 0.14226(11) 0.36993(10) 0.0129(2) Uani 1 1 d . . .
O3 O 0.34789(10) -0.00536(11) 0.26476(9) 0.0208(3) Uani 1 1 d . . .
H3A H 0.3505 -0.0752 0.2665 0.031 Uiso 1 1 calc R . .
O4 O 0.9202(3) 0.2171(6) 0.6568(4) 0.059(2) Uani 0.41029(400) 1 d PD A -1
H4A H 0.9763 0.2171 0.6713 0.089 Uiso 0.41029(400) 1 calc PR A -1
C12 C 0.8690(4) 0.25034(200) 0.7473(5) 0.0440(17) Uani 0.41029(400) 2 d SPD A -1
H12A H 0.9042 0.2334 0.8109 0.066 Uiso 0.41029(400) 1 calc PR A -1
H12B H 0.8107 0.2099 0.7490 0.066 Uiso 0.41029(400) 1 calc PR A -1
H12C H 0.8571 0.3306 0.7439 0.066 Uiso 0.41029(400) 1 calc PR A -1
O4B O 0.9109(9) 0.2500 0.8214(13) 0.042(5) Uani 0.17942(900) 2 d SPD A 2
H4B H 0.9677 0.2388 0.8243 0.064 Uiso 0.08971(400) 1 calc PRD A 2
C12B C 0.882(2) 0.2500 0.7137(17) 0.0440(17) Uani 0.17942(900) 2 d SPD A 2
H12D H 0.8867 0.3256 0.6852 0.066 Uiso 0.08971(400) 1 calc PR A 2
H12E H 0.8181 0.2248 0.7095 0.066 Uiso 0.08971(400) 1 calc PR A 2
H12F H 0.9210 0.1996 0.6730 0.066 Uiso 0.08971(400) 1 calc PR A 2

loop_
_atom_site_aniso_label
_atom_site_aniso_U_11
_atom_site_aniso_U_22
_atom_site_aniso_U_33
_atom_site_aniso_U_23
_atom_site_aniso_U_13
_atom_site_aniso_U_12
C1 0.0196(7) 0.0124(7) 0.0148(7) 0.0005(5) -0.0022(5) 0.0003(5)
C2 0.0231(7) 0.0119(7) 0.0205(8) 0.0028(6) -0.0010(6) -0.0022(6)
C3 0.0197(7) 0.0175(8) 0.0191(8) 0.0052(6) 0.0023(6) -0.0020(6)
C4 0.0195(7) 0.0175(7) 0.0162(7) 0.0016(6) 0.0033(6) -0.0008(6)
C5 0.0139(6) 0.0125(7) 0.0132(6) 0.0002(5) 0.0003(5) 0.0001(5)
C6 0.0157(7) 0.0434(12) 0.0185(8) -0.0089(8) 0.0024(6) 0.0040(7)
C7 0.0144(7) 0.0224(8) 0.0268(9) -0.0038(6) -0.0016(6) 0.0036(6)
C8 0.0143(9) 0.0223(11) 0.0156(10) 0.000 -0.0005(8) 0.000
C9 0.0228(9) 0.084(2) 0.0316(11) -0.0327(13) 0.0033(8) 0.0044(11)
C10 0.0312(11) 0.0217(10) 0.0661(16) -0.0044(10) -0.0172(11) 0.0098(8)
C11 0.0210(12) 0.0422(16) 0.0194(12) 0.000 -0.0042(9) 0.000
Cl1 0.0162(2) 0.0121(2) 0.0139(2) 0.000 -0.00562(17) 0.000
Cl2 0.0282(3) 0.0122(2) 0.0239(3) 0.000 0.0061(2) 0.000
Ir1 0.01216(5) 0.01121(5) 0.01059(5) 0.000 0.00013(2) 0.000
N1 0.0140(5) 0.0115(6) 0.0131(6) 0.0005(4) -0.0004(4) 0.0004(5)
O3 0.0346(8) 0.0106(6) 0.0171(6) -0.0006(4) 0.0032(5) 0.0012(5)
O4 0.050(3) 0.099(7) 0.029(2) -0.002(2) -0.0026(19) -0.018(3)
C12 0.025(2) 0.059(3) 0.048(4) -0.020(9) 0.005(2) -0.015(7)
O4B 0.026(7) 0.057(11) 0.045(9) 0.000 0.006(6) 0.000
C12B 0.025(2) 0.059(3) 0.048(4) -0.020(9) 0.005(2) -0.015(7)

loop_
_atom_type_symbol
_atom_type_description
_atom_type_scat_dispersion_real
_atom_type_scat_dispersion_imag
_atom_type_scat_source
C C 0.0033 0.0016 'International Tables Vol C Tables 4.2.6.8 and 6.1.1.4'
H H 0.0000 0.0000 'International Tables Vol C Tables 4.2.6.8 and 6.1.1.4'
N N 0.0061 0.0033 'International Tables Vol C Tables 4.2.6.8 and 6.1.1.4'
O O 0.0106 0.0060 'International Tables Vol C Tables 4.2.6.8 and 6.1.1.4'
Cl Cl 0.1484 0.1585 'International Tables Vol C Tables 4.2.6.8 and 6.1.1.4'
Ir Ir -1.4442 7.9887 'International Tables Vol C Tables 4.2.6.8 and 6.1.1.4'

loop_
_geom_angle_atom_site_label_1
_geom_angle_atom_site_label_2
_geom_angle_atom_site_label_3
_geom_angle
_geom_angle_site_symmetry_1
_geom_angle_site_symmetry_3
O3 C1 N1 115.31(15) . .
O3 C1 C2 123.09(15) . .
N1 C1 C2 121.60(15) . .
C3 C2 C1 119.10(15) . .
C3 C2 H2 120.4 . .
C1 C2 H2 120.4 . .
C2 C3 C4 119.42(16) . .
C2 C3 H3 120.3 . .
C4 C3 H3 120.3 . .
C5 C4 C3 118.74(15) . .
C5 C4 H4 120.6 . .
C3 C4 H4 120.6 . .
N1 C5 C4 121.93(14) . .
N1 C5 C5 114.16(9) . 7_565
C4 C5 C5 123.80(10) . 7_565
C7 C6 C6 107.52(12) . 7_565
C7 C6 C9 126.8(2) . .
C6 C6 C9 125.54(16) 7_565 .
C7 C6 Ir1 71.93(10) . .
C6 C6 Ir1 70.25(6) 7_565 .
C9 C6 Ir1 126.54(14) . .
C6 C7 C8 108.60(18) . .
C6 C7 C10 127.16(19) . .
C8 C7 C10 124.13(18) . .
C6 C7 Ir1 69.78(10) . .
C8 C7 Ir1 69.01(12) . .
C10 C7 Ir1 130.06(15) . .
C7 C8 C7 107.5(2) 7_565 .
C7 C8 C11 126.05(11) 7_565 .
C7 C8 C11 126.05(11) . .
C7 C8 Ir1 72.25(11) 7_565 .
C7 C8 Ir1 72.25(11) . .
C11 C8 Ir1 126.88(18) . .
C6 C9 H9A 109.5 . .
C6 C9 H9B 109.5 . .
H9A C9 H9B 109.5 . .
C6 C9 H9C 109.5 . .
H9A C9 H9C 109.5 . .
H9B C9 H9C 109.5 . .
C7 C10 H10A 109.5 . .
C7 C10 H10B 109.5 . .
H10A C10 H10B 109.5 . .
C7 C10 H10C 109.5 . .
H10A C10 H10C 109.5 . .
H10B C10 H10C 109.5 . .
C8 C11 H11A 109.5 . .
C8 C11 H11B 109.5 . .
H11A C11 H11B 109.5 . .
C8 C11 H11C 109.5 . .
H11A C11 H11C 109.5 . .
H11B C11 H11C 109.5 . .
N1 Ir1 N1 75.92(8) 7_565 .
N1 Ir1 C8 106.54(6) 7_565 .
N1 Ir1 C8 106.54(6) . .
N1 Ir1 C6 161.26(7) 7_565 .
N1 Ir1 C6 122.09(7) . .
C8 Ir1 C6 65.40(8) . .
N1 Ir1 C6 122.10(7) 7_565 7_565
N1 Ir1 C6 161.26(7) . 7_565
C8 Ir1 C6 65.40(8) . 7_565
C6 Ir1 C6 39.50(12) . 7_565
N1 Ir1 C7 142.45(6) 7_565 .
N1 Ir1 C7 98.12(7) . .
C8 Ir1 C7 38.74(6) . .
C6 Ir1 C7 38.29(7) . .
C6 Ir1 C7 64.73(8) 7_565 .
N1 Ir1 C7 98.12(7) 7_565 7_565
N1 Ir1 C7 142.45(6) . 7_565
C8 Ir1 C7 38.74(6) . 7_565
C6 Ir1 C7 64.73(8) . 7_565
C6 Ir1 C7 38.29(7) 7_565 7_565
C7 Ir1 C7 63.97(11) . 7_565
N1 Ir1 Cl1 86.46(4) 7_565 .
N1 Ir1 Cl1 86.46(4) . .
C8 Ir1 Cl1 163.33(7) . .
C6 Ir1 Cl1 99.01(6) . .
C6 Ir1 Cl1 99.01(6) 7_565 .
C7 Ir1 Cl1 130.66(5) . .
C7 Ir1 Cl1 130.67(5) 7_565 .
C1 N1 C5 118.93(14) . .
C1 N1 Ir1 125.02(11) . .
C5 N1 Ir1 115.76(10) . .
C1 O3 H3A 109.5 . .
C12B O4B H4B 109.5 . .
O4B C12B H12D 109.5 . .
O4B C12B H12E 109.5 . .
H12D C12B H12E 109.5 . .
O4B C12B H12F 109.5 . .
H12D C12B H12F 109.5 . .
H12E C12B H12F 109.5 . .

loop_
_geom_bond_atom_site_label_1
_geom_bond_atom_site_label_2
_geom_bond_distance
_geom_bond_site_symmetry_2
C1 O3 1.331(2) .
C1 N1 1.339(2) .
C1 C2 1.401(2) .
C2 C3 1.376(3) .
C2 H2 0.9500 .
C3 C4 1.395(2) .
C3 H3 0.9500 .
C4 C5 1.380(2) .
C4 H4 0.9500 .
C5 N1 1.363(2) .
C5 C5 1.471(3) 7_565
C6 C7 1.424(3) .
C6 C6 1.458(5) 7_565
C6 C9 1.493(3) .
C6 Ir1 2.1568(18) .
C7 C8 1.436(2) .
C7 C10 1.491(3) .
C7 Ir1 2.1852(19) .
C8 C7 1.436(2) 7_565
C8 C11 1.497(4) .
C8 Ir1 2.142(2) .
C9 H9A 0.9800 .
C9 H9B 0.9800 .
C9 H9C 0.9800 .
C10 H10A 0.9800 .
C10 H10B 0.9800 .
C10 H10C 0.9800 .
C11 H11A 0.9800 .
C11 H11B 0.9800 .
C11 H11C 0.9800 .
Cl1 Ir1 2.4150(7) .
Ir1 N1 2.1027(14) 7_565
Ir1 N1 2.1027(14) .
Ir1 C6 2.1569(18) 7_565
Ir1 C7 2.1852(19) 7_565
O3 H3A 0.8400 .
O4 C12 1.429(9) .
O4 H4A 0.8400 .
C12 H12A 0.9800 .
C12 H12B 0.9800 .
C12 H12C 0.9800 .
O4B C12B 1.434(19) .
O4B H4B 0.8400 .
C12B H12D 0.9800 .
C12B H12E 0.9800 .
C12B H12F 0.9800 .

loop_
_geom_hbond_atom_site_label_D
_geom_hbond_atom_site_label_H
_geom_hbond_atom_site_label_A
_geom_hbond_distance_DH
_geom_hbond_distance_HA
_geom_hbond_distance_DA
_geom_hbond_angle_DHA
_geom_hbond_site_symmetry_A
O3 H3A Cl2 0.84 2.16 2.9876(15) 168.4 2_554
O4 H4A Cl2 0.84 2.35 3.154(5) 160.9 1_655
O4B H4B Cl2 0.84 2.30 3.075(13) 153.5 1_655

loop_
_geom_torsion_atom_site_label_1
_geom_torsion_atom_site_label_2
_geom_torsion_atom_site_label_3
_geom_torsion_atom_site_label_4
_geom_torsion
_geom_torsion_site_symmetry_1
_geom_torsion_site_symmetry_4
O3 C1 C2 C3 -178.87(16) . .
N1 C1 C2 C3 0.9(3) . .
C1 C2 C3 C4 2.8(3) . .
C2 C3 C4 C5 -2.2(3) . .
C3 C4 C5 N1 -2.1(2) . .
C3 C4 C5 C5 173.88(11) . 7_565
C6 C6 C7 C8 3.38(16) 7_565 .
C9 C6 C7 C8 179.23(19) . .
Ir1 C6 C7 C8 -58.22(14) . .
C6 C6 C7 C10 -172.86(18) 7_565 .
C9 C6 C7 C10 3.0(3) . .
Ir1 C6 C7 C10 125.5(2) . .
C6 C6 C7 Ir1 61.60(5) 7_565 .
C9 C6 C7 Ir1 -122.5(2) . .
C6 C7 C8 C7 -5.5(3) . 7_565
C10 C7 C8 C7 170.92(15) . 7_565
Ir1 C7 C8 C7 -64.14(16) . 7_565
C6 C7 C8 C11 -178.2(2) . .
C10 C7 C8 C11 -1.8(4) . .
Ir1 C7 C8 C11 123.1(2) . .
C6 C7 C8 Ir1 58.69(13) . .
C10 C7 C8 Ir1 -124.9(2) . .
C7 C8 Ir1 N1 -82.25(12) 7_565 7_565
C7 C8 Ir1 N1 162.08(10) . 7_565
C11 C8 Ir1 N1 39.92(4) . 7_565
C7 C8 Ir1 N1 -162.08(10) 7_565 .
C7 C8 Ir1 N1 82.25(12) . .
C11 C8 Ir1 N1 -39.92(4) . .
C7 C8 Ir1 C6 79.65(13) 7_565 .
C7 C8 Ir1 C6 -36.02(12) . .
C11 C8 Ir1 C6 -158.18(7) . .
C7 C8 Ir1 C6 36.02(12) 7_565 7_565
C7 C8 Ir1 C6 -79.65(13) . 7_565
C11 C8 Ir1 C6 158.19(7) . 7_565
C7 C8 Ir1 C7 115.7(2) 7_565 .
C11 C8 Ir1 C7 -122.17(11) . .
C7 C8 Ir1 C7 -115.7(2) . 7_565
C11 C8 Ir1 C7 122.17(11) . 7_565
C7 C8 Ir1 Cl1 57.83(11) 7_565 .
C7 C8 Ir1 Cl1 -57.83(11) . .
C11 C8 Ir1 Cl1 180.0 . .
C7 C6 Ir1 N1 104.4(2) . 7_565
C6 C6 Ir1 N1 -12.56(17) 7_565 7_565
C9 C6 Ir1 N1 -132.7(2) . 7_565
C7 C6 Ir1 N1 -58.30(13) . .
C6 C6 Ir1 N1 -175.27(6) 7_565 .
C9 C6 Ir1 N1 64.6(2) . .
C7 C6 Ir1 C8 36.43(10) . .
C6 C6 Ir1 C8 -80.54(5) 7_565 .
C9 C6 Ir1 C8 159.3(2) . .
C7 C6 Ir1 C6 116.97(11) . 7_565
C9 C6 Ir1 C6 -120.2(2) . 7_565
C6 C6 Ir1 C7 -116.97(11) 7_565 .
C9 C6 Ir1 C7 122.9(3) . .
C7 C6 Ir1 C7 79.33(15) . 7_565
C6 C6 Ir1 C7 -37.64(7) 7_565 7_565
C9 C6 Ir1 C7 -157.8(2) . 7_565
C7 C6 Ir1 Cl1 -149.77(10) . .
C6 C6 Ir1 Cl1 93.26(2) 7_565 .
C9 C6 Ir1 Cl1 -26.9(2) . .
C6 C7 Ir1 N1 -149.30(12) . 7_565
C8 C7 Ir1 N1 -28.94(16) . 7_565
C10 C7 Ir1 N1 88.6(2) . 7_565
C6 C7 Ir1 N1 133.28(12) . .
C8 C7 Ir1 N1 -106.37(11) . .
C10 C7 Ir1 N1 11.2(2) . .
C6 C7 Ir1 C8 -120.36(17) . .
C10 C7 Ir1 C8 117.6(2) . .
C8 C7 Ir1 C6 120.36(17) . .
C10 C7 Ir1 C6 -122.1(2) . .
C6 C7 Ir1 C6 -38.82(14) . 7_565
C8 C7 Ir1 C6 81.54(13) . 7_565
C10 C7 Ir1 C6 -160.9(2) . 7_565
C6 C7 Ir1 C7 -81.48(12) . 7_565
C8 C7 Ir1 C7 38.88(12) . 7_565
C10 C7 Ir1 C7 156.43(17) . 7_565
C6 C7 Ir1 Cl1 40.97(14) . .
C8 C7 Ir1 Cl1 161.32(9) . .
C10 C7 Ir1 Cl1 -81.1(2) . .
O3 C1 N1 C5 174.67(14) . .
C2 C1 N1 C5 -5.1(2) . .
O3 C1 N1 Ir1 -11.7(2) . .
C2 C1 N1 Ir1 168.51(12) . .
C4 C5 N1 C1 5.8(2) . .
C5 C5 N1 C1 -170.62(11) 7_565 .
C4 C5 N1 Ir1 -168.43(12) . .
C5 C5 N1 Ir1 15.20(11) 7_565 .
N1 Ir1 N1 C1 168.56(11) 7_565 .
C8 Ir1 N1 C1 -88.04(14) . .
C6 Ir1 N1 C1 -17.09(16) . .
C6 Ir1 N1 C1 -26.5(3) 7_565 .
C7 Ir1 N1 C1 -49.26(14) . .
C7 Ir1 N1 C1 -106.46(15) 7_565 .
Cl1 Ir1 N1 C1 81.33(13) . .
N1 Ir1 N1 C5 -17.66(13) 7_565 .
C8 Ir1 N1 C5 85.73(12) . .
C6 Ir1 N1 C5 156.69(11) . .
C6 Ir1 N1 C5 147.29(18) 7_565 .
C7 Ir1 N1 C5 124.51(11) . .
C7 Ir1 N1 C5 67.32(15) 7_565 .
Cl1 Ir1 N1 C5 -104.90(11) . .
